data_4073677
loop_
_publ_author_name
'Tikhonova, Irina A.'
'Tugashov, Kirill I.'
'Dolgushin, Fedor M.'
'Petrovskii, Pavel V.'
'Shur, Vladimir B.'

_publ_section_title
;
 Complexation of [9]Thiacrown-3 and 1,3,5-Trithiane with Cyclic Trimeric
 Perfluoro-o-phenylenemercury. Synthesis and Structures of the First
 Complexes of Crown Compounds with an Anticrown
;
_journal_issue 21
_journal_name_full Organometallics
_journal_page_first 5193
_journal_paper_doi 10.1021/om700526w
_journal_volume 26
_journal_year 2007
_chemical_formula_moiety 'C42 H12 F24 Hg6 S3'
_chemical_formula_sum 'C42 H12 F24 Hg6 S3'
_chemical_formula_weight 2272.24
_chemical_name_systematic
;

 ?

;
_space_group_IT_number 14
_symmetry_cell_setting monoclinic
_symmetry_space_group_name_Hall '-P 2ybc'
_symmetry_space_group_name_H-M 'P 1 21/c 1'
_atom_sites_solution_hydrogens geom
_atom_sites_solution_primary direct
_atom_sites_solution_secondary difmap
_audit_creation_method SHELXL-97
_cell_angle_alpha 90.00
_cell_angle_beta 107.7420(10)
_cell_angle_gamma 90.00
_cell_formula_units_Z 8
_cell_length_a 19.2128(18)
_cell_length_b 40.352(4)
_cell_length_c 12.3272(11)
_cell_measurement_reflns_used 8313
_cell_measurement_temperature 120(2)
_cell_measurement_theta_max 27.0
_cell_measurement_theta_min 3.0
_cell_volume 9102.4(15)
_computing_cell_refinement 'Bruker SMART'
_computing_data_collection 'Bruker SMART'
_computing_data_reduction 'Bruker SHELXTL'
_computing_molecular_graphics 'Bruker SHELXTL'
_computing_publication_material 'Bruker SHELXTL'
_computing_structure_refinement 'SHELXL-97 (Sheldrick, 1997)'
_computing_structure_solution 'SHELXS-97 (Sheldrick, 1990)'
_diffrn_ambient_temperature 120(2)
_diffrn_measured_fraction_theta_full 0.989
_diffrn_measured_fraction_theta_max 0.989
_diffrn_measurement_device_type 'Bruker SMART 1000 CCD area detector'
_diffrn_measurement_method 'omega scans'
_diffrn_radiation_monochromator graphite
_diffrn_radiation_source 'normal-focus sealed tube'
_diffrn_radiation_type MoK\a
_diffrn_radiation_wavelength 0.71073
_diffrn_reflns_av_R_equivalents 0.0675
_diffrn_reflns_av_sigmaI/netI 0.0559
_diffrn_reflns_limit_h_max 23
_diffrn_reflns_limit_h_min -23
_diffrn_reflns_limit_k_max 49
_diffrn_reflns_limit_k_min -49
_diffrn_reflns_limit_l_max 15
_diffrn_reflns_limit_l_min -15
_diffrn_reflns_number 63879
_diffrn_reflns_theta_full 26.00
_diffrn_reflns_theta_max 26.00
_diffrn_reflns_theta_min 3.06
_exptl_absorpt_coefficient_mu 20.436
_exptl_absorpt_correction_T_max 0.094
_exptl_absorpt_correction_T_min 0.006
_exptl_absorpt_correction_type multi-scan
_exptl_absorpt_process_details SADABS
_exptl_crystal_colour colorless
_exptl_crystal_density_diffrn 3.316
_exptl_crystal_density_method 'not measured'
_exptl_crystal_description prism
_exptl_crystal_F_000 8064
_exptl_crystal_size_max 0.42
_exptl_crystal_size_mid 0.14
_exptl_crystal_size_min 0.10
_refine_diff_density_max 4.706
_refine_diff_density_min -3.615
_refine_diff_density_rms 0.515
_refine_ls_extinction_method none
_refine_ls_goodness_of_fit_ref 1.098
_refine_ls_hydrogen_treatment constr
_refine_ls_matrix_type full
_refine_ls_number_parameters 1351
_refine_ls_number_reflns 17678
_refine_ls_number_restraints 24
_refine_ls_restrained_S_all 1.098
_refine_ls_R_factor_all 0.0825
_refine_ls_R_factor_gt 0.0596
_refine_ls_shift/su_max 0.002
_refine_ls_shift/su_mean 0.000
_refine_ls_structure_factor_coef Fsqd
_refine_ls_weighting_details 'calc w=1/[\s^2^(Fo^2^)+(0.0620P)^2^+98.4000P] where P=(Fo^2^+2Fc^2^)/3'
_refine_ls_weighting_scheme calc
_refine_ls_wR_factor_gt 0.1336
_refine_ls_wR_factor_ref 0.1419
_reflns_number_gt 12222
_reflns_number_total 17678
_reflns_threshold_expression >2sigma(I)
_cod_data_source_file om700526w-file003.cif
_cod_data_source_block hg3stt
_cod_depositor_comments
;
The following automatic conversions were performed:

'_symmetry_cell_setting' value 'Monoclinic' changed to 'monoclinic'
according to /home/saulius/struct/CIF-dictionaries/cif_core.dic
dictionary named 'cif_core.dic' version 2.4.1 from 2010-06-29.

Automatic conversion script
Id: cif_fix_values 1715 2011-07-08 13:25:40Z adriana 
;
_cod_original_cell_volume 9102.4(14)
_cod_original_sg_symbol_H-M 'P 21/c'
_cod_database_code 4073677

loop_
_symmetry_equiv_pos_as_xyz
'x, y, z'
'-x, y+1/2, -z+1/2'
'-x, -y, -z'
'x, -y-1/2, z-1/2'

loop_
_atom_site_label
_atom_site_type_symbol
_atom_site_fract_x
_atom_site_fract_y
_atom_site_fract_z
_atom_site_U_iso_or_equiv
_atom_site_adp_type
_atom_site_occupancy
_atom_site_symmetry_multiplicity
_atom_site_calc_flag
_atom_site_refinement_flags
Hg1A Hg -0.05505(3) 0.638429(14) 0.58009(5) 0.02310(13) Uani 1 1 d .
Hg2A Hg 0.02803(3) 0.558347(14) 0.60325(5) 0.02512(14) Uani 1 1 d .
Hg3A Hg 0.13417(3) 0.630232(13) 0.58231(5) 0.02314(14) Uani 1 1 d .
Hg4A Hg 0.06260(3) 0.645549(14) -0.12688(5) 0.02340(14) Uani 1 1 d .
Hg5A Hg -0.01795(3) 0.565111(14) -0.10977(5) 0.02545(14) Uani 1 1 d .
Hg6A Hg -0.12569(3) 0.639732(14) -0.13001(5) 0.02387(14) Uani 1 1 d .
F3A F -0.0927(5) 0.5062(2) 0.6098(8) 0.034(2) Uani 1 1 d .
F4A F -0.2318(5) 0.5117(2) 0.6051(8) 0.034(2) Uani 1 1 d .
F5A F -0.2954(5) 0.5732(2) 0.5939(8) 0.034(2) Uani 1 1 d .
F6A F -0.2164(5) 0.6279(2) 0.5955(7) 0.030(2) Uani 1 1 d .
F9A F 0.2908(5) 0.6028(2) 0.5778(8) 0.032(2) Uani 1 1 d .
F10A F 0.3492(5) 0.5422(2) 0.6059(8) 0.034(2) Uani 1 1 d .
F11A F 0.2694(5) 0.4888(2) 0.6371(8) 0.034(2) Uani 1 1 d .
F12A F 0.1312(5) 0.4968(2) 0.6381(8) 0.037(2) Uani 1 1 d .
F15A F -0.0887(5) 0.7139(2) 0.5743(8) 0.031(2) Uani 1 1 d .
F16A F -0.0041(5) 0.7684(2) 0.5976(7) 0.031(2) Uani 1 1 d .
F17A F 0.1389(5) 0.7629(2) 0.6174(8) 0.036(2) Uani 1 1 d .
F18A F 0.1985(5) 0.7028(2) 0.6084(8) 0.031(2) Uani 1 1 d .
F21A F 0.1058(5) 0.5124(2) -0.1002(9) 0.038(2) Uani 1 1 d .
F22A F 0.2432(5) 0.5173(2) -0.1010(8) 0.036(2) Uani 1 1 d .
F23A F 0.3038(5) 0.5784(2) -0.1194(8) 0.033(2) Uani 1 1 d .
F24A F 0.2213(5) 0.6326(2) -0.1417(7) 0.030(2) Uani 1 1 d .
F27A F -0.2830(5) 0.6166(2) -0.1321(8) 0.036(2) Uani 1 1 d .
F28A F -0.3437(5) 0.5568(2) -0.1273(8) 0.039(2) Uani 1 1 d .
F29A F -0.2651(5) 0.5007(2) -0.1261(8) 0.042(3) Uani 1 1 d .
F30A F -0.1239(5) 0.5054(2) -0.1232(8) 0.038(2) Uani 1 1 d .
F33A F 0.0982(5) 0.7208(2) -0.1367(8) 0.029(2) Uani 1 1 d .
F34A F 0.0155(5) 0.7761(2) -0.1659(8) 0.029(2) Uani 1 1 d .
F35A F -0.1278(5) 0.7721(2) -0.1875(8) 0.033(2) Uani 1 1 d .
F36A F -0.1897(5) 0.7122(2) -0.1679(8) 0.034(2) Uani 1 1 d .
C1A C -0.1119(9) 0.5958(4) 0.5955(12) 0.026(3) Uani 1 1 d .
C2A C -0.0796(8) 0.5641(4) 0.5989(13) 0.026(3) Uani 1 1 d .
C3A C -0.1206(9) 0.5370(3) 0.6031(13) 0.025(3) Uani 1 1 d .
C4A C -0.1945(9) 0.5388(4) 0.6008(14) 0.029(4) Uani 1 1 d .
C5A C -0.2268(8) 0.5696(4) 0.5960(13) 0.028(3) Uani 1 1 d .
C6A C -0.1839(8) 0.5980(4) 0.5939(12) 0.025(3) Uani 1 1 d .
C7A C 0.1349(8) 0.5548(4) 0.6047(14) 0.031(4) Uani 1 1 d .
C8A C 0.1770(9) 0.5822(4) 0.5875(13) 0.029(4) Uani 1 1 d .
C9A C 0.2496(9) 0.5769(4) 0.5908(13) 0.029(4) Uani 1 1 d .
C10A C 0.2816(10) 0.5461(4) 0.6061(13) 0.032(4) Uani 1 1 d .
C11A C 0.2393(9) 0.5193(4) 0.6219(13) 0.028(3) Uani 1 1 d .
C12A C 0.1695(9) 0.5242(3) 0.6205(13) 0.027(3) Uani 1 1 d .
C13A C 0.0856(9) 0.6757(4) 0.5871(11) 0.024(3) Uani 1 1 d .
C14A C 0.0120(8) 0.6788(4) 0.5767(12) 0.024(3) Uani 1 1 d U
C15A C -0.0183(8) 0.7096(3) 0.5823(12) 0.022(3) Uani 1 1 d .
C16A C 0.0256(8) 0.7389(3) 0.5910(13) 0.023(3) Uani 1 1 d .
C17A C 0.0967(9) 0.7352(4) 0.6042(12) 0.026(3) Uani 1 1 d .
C18A C 0.1268(8) 0.7041(4) 0.5996(12) 0.025(3) Uani 1 1 d .
C19A C 0.1203(9) 0.6017(4) -0.1259(13) 0.026(3) Uani 1 1 d .
C20A C 0.0876(8) 0.5709(4) -0.1139(13) 0.027(3) Uani 1 1 d .
C21A C 0.1334(9) 0.5434(4) -0.1061(12) 0.026(3) Uani 1 1 d .
C22A C 0.2047(9) 0.5449(4) -0.1094(14) 0.032(4) Uani 1 1 d .
C23A C 0.2349(8) 0.5754(4) -0.1194(13) 0.025(3) Uani 1 1 d .
C24A C 0.1909(9) 0.6032(4) -0.1275(12) 0.026(3) Uani 1 1 d .
C25A C -0.1276(8) 0.5641(4) -0.1193(12) 0.022(3) Uani 1 1 d .
C26A C -0.1693(10) 0.5938(4) -0.1205(13) 0.031(4) Uani 1 1 d .
C27A C -0.2404(8) 0.5895(4) -0.1253(12) 0.023(3) Uani 1 1 d .
C28A C -0.2751(8) 0.5589(4) -0.1254(13) 0.027(3) Uani 1 1 d U
C29A C -0.2325(9) 0.5303(4) -0.1237(14) 0.033(4) Uani 1 1 d U
C30A C -0.1607(9) 0.5343(4) -0.1209(12) 0.025(3) Uani 1 1 d .
C31A C -0.0774(8) 0.6848(4) -0.1462(12) 0.025(3) Uani 1 1 d .
C32A C -0.0026(8) 0.6873(4) -0.1352(12) 0.023(3) Uani 1 1 d .
C33A C 0.0257(11) 0.7179(4) -0.1451(12) 0.034(4) Uani 1 1 d .
C34A C -0.0151(9) 0.7457(3) -0.1578(13) 0.025(3) Uani 1 1 d .
C35A C -0.0876(10) 0.7434(4) -0.1714(13) 0.032(4) Uani 1 1 d .
C36A C -0.1167(8) 0.7136(4) -0.1606(12) 0.024(3) Uani 1 1 d .
S1A S -0.0128(3) 0.60923(10) 0.3678(4) 0.0358(10) Uani 1 1 d .
S2A S 0.0377(2) 0.62404(10) 0.1068(3) 0.0315(9) Uani 1 1 d .
S3A S 0.0079(3) 0.54312(10) 0.1654(4) 0.0390(10) Uani 1 1 d .
C37A C -0.0314(11) 0.6440(4) 0.2687(14) 0.035(4) Uani 1 1 d .
H37A H -0.0771 0.6392 0.2070 0.042 Uiso 1 1 calc R
H37B H -0.0403 0.6639 0.3096 0.042 Uiso 1 1 calc R
C38A C 0.0280(12) 0.6524(4) 0.2145(14) 0.038(4) Uani 1 1 d .
H38A H 0.0754 0.6536 0.2756 0.046 Uiso 1 1 calc R
H38B H 0.0178 0.6747 0.1801 0.046 Uiso 1 1 calc R
C39A C 0.1098(10) 0.5947(4) 0.1768(13) 0.033(4) Uani 1 1 d .
H39A H 0.1298 0.5855 0.1181 0.040 Uiso 1 1 calc R
H39B H 0.1497 0.6073 0.2311 0.040 Uiso 1 1 calc R
C40A C 0.0900(11) 0.5665(4) 0.2398(16) 0.045(5) Uani 1 1 d U
H40A H 0.0838 0.5752 0.3114 0.053 Uiso 1 1 calc R
H40B H 0.1317 0.5508 0.2611 0.053 Uiso 1 1 calc R
C41A C -0.0724(9) 0.5681(4) 0.1771(12) 0.028(4) Uani 1 1 d .
H41A H -0.0744 0.5889 0.1334 0.034 Uiso 1 1 calc R
H41B H -0.1175 0.5555 0.1392 0.034 Uiso 1 1 calc R
C42A C -0.0739(11) 0.5771(5) 0.2934(16) 0.048(5) Uani 1 1 d .
H42A H -0.0633 0.5569 0.3410 0.058 Uiso 1 1 calc R
H42B H -0.1244 0.5840 0.2877 0.058 Uiso 1 1 calc R
Hg1B Hg 0.43977(3) 0.394616(14) 0.62052(5) 0.02359(14) Uani 1 1 d .
Hg2B Hg 0.51797(3) 0.312982(14) 0.64221(5) 0.02414(14) Uani 1 1 d .
Hg3B Hg 0.62791(3) 0.383855(14) 0.62145(5) 0.02334(14) Uani 1 1 d .
Hg4B Hg 0.55804(3) 0.390192(14) -0.08543(5) 0.02400(14) Uani 1 1 d .
Hg5B Hg 0.47410(3) 0.310716(14) -0.06913(5) 0.02529(14) Uani 1 1 d .
Hg6B Hg 0.36984(3) 0.386023(14) -0.08748(5) 0.02545(14) Uani 1 1 d .
F3B F 0.3918(5) 0.2631(2) 0.6467(8) 0.035(2) Uani 1 1 d .
F4B F 0.2534(5) 0.2706(2) 0.6374(8) 0.036(2) Uani 1 1 d .
F5B F 0.1951(5) 0.3336(2) 0.6325(8) 0.034(2) Uani 1 1 d .
F6B F 0.2792(5) 0.3863(2) 0.6377(7) 0.0272(19) Uani 1 1 d .
F9B F 0.7805(5) 0.3550(2) 0.6146(8) 0.034(2) Uani 1 1 d .
F10B F 0.8382(5) 0.2941(2) 0.6412(8) 0.034(2) Uani 1 1 d .
F11B F 0.7563(5) 0.2414(2) 0.6700(8) 0.033(2) Uani 1 1 d .
F12B F 0.6186(5) 0.2509(2) 0.6685(8) 0.033(2) Uani 1 1 d .
F15B F 0.4094(5) 0.4706(2) 0.6083(7) 0.029(2) Uani 1 1 d .
F16B F 0.4975(5) 0.5242(2) 0.6312(7) 0.029(2) Uani 1 1 d .
F17B F 0.6381(5) 0.5166(2) 0.6501(8) 0.034(2) Uani 1 1 d .
F18B F 0.6964(5) 0.4556(2) 0.6453(8) 0.033(2) Uani 1 1 d .
F21B F 0.5938(5) 0.2566(2) -0.0650(8) 0.033(2) Uani 1 1 d .
F22B F 0.7315(5) 0.2600(2) -0.0685(8) 0.036(2) Uani 1 1 d .
F23B F 0.7943(5) 0.3200(2) -0.0819(8) 0.038(2) Uani 1 1 d .
F24B F 0.7166(5) 0.3759(2) -0.0997(7) 0.031(2) Uani 1 1 d .
F27B F 0.2109(5) 0.3643(3) -0.0911(8) 0.040(2) Uani 1 1 d .
F28B F 0.1481(5) 0.3046(3) -0.0889(8) 0.041(2) Uani 1 1 d .
F29B F 0.2254(6) 0.2482(3) -0.0911(9) 0.046(3) Uani 1 1 d .
F30B F 0.3662(5) 0.2512(2) -0.0852(8) 0.037(2) Uani 1 1 d .
F33B F 0.5947(5) 0.4653(2) -0.1032(8) 0.032(2) Uani 1 1 d .
F34B F 0.5145(5) 0.5208(2) -0.1351(8) 0.033(2) Uani 1 1 d .
F35B F 0.3718(5) 0.5175(2) -0.1533(8) 0.036(2) Uani 1 1 d .
F36B F 0.3085(5) 0.4587(2) -0.1274(8) 0.036(2) Uani 1 1 d .
C1B C 0.3797(8) 0.3527(3) 0.6388(12) 0.022(3) Uani 1 1 d .
C2B C 0.4099(8) 0.3207(4) 0.6399(11) 0.022(3) Uani 1 1 d .
C3B C 0.3650(9) 0.2943(4) 0.6402(12) 0.027(3) Uani 1 1 d .
C4B C 0.2936(9) 0.2976(4) 0.6380(12) 0.028(4) Uani 1 1 d .
C5B C 0.2631(9) 0.3291(4) 0.6333(11) 0.028(4) Uani 1 1 d .
C6B C 0.3094(9) 0.3557(4) 0.6352(11) 0.025(3) Uani 1 1 d .
C7B C 0.6264(8) 0.3089(4) 0.6398(13) 0.024(3) Uani 1 1 d .
C8B C 0.6680(10) 0.3358(4) 0.6265(13) 0.033(4) Uani 1 1 d .
C9B C 0.7389(9) 0.3297(4) 0.6270(14) 0.031(4) Uani 1 1 d .
C10B C 0.7708(8) 0.2985(4) 0.6425(12) 0.027(3) Uani 1 1 d .
C11B C 0.7284(9) 0.2720(4) 0.6532(13) 0.030(4) Uani 1 1 d .
C12B C 0.6563(8) 0.2776(3) 0.6532(12) 0.021(3) Uani 1 1 d .
C13B C 0.5820(8) 0.4300(4) 0.6254(12) 0.022(3) Uani 1 1 d .
C14B C 0.5075(8) 0.4341(4) 0.6156(12) 0.025(3) Uani 1 1 d .
C15B C 0.4807(9) 0.4655(4) 0.6170(13) 0.027(3) Uani 1 1 d .
C16B C 0.5246(9) 0.4937(4) 0.6282(12) 0.028(3) Uani 1 1 d .
C17B C 0.5962(9) 0.4903(4) 0.6392(13) 0.028(4) Uani 1 1 d .
C18B C 0.6241(8) 0.4587(4) 0.6361(13) 0.027(3) Uani 1 1 d .
C19B C 0.6142(8) 0.3461(4) -0.0838(14) 0.026(3) Uani 1 1 d .
C20B C 0.5804(9) 0.3149(4) -0.0733(14) 0.029(4) Uani 1 1 d .
C21B C 0.6228(8) 0.2866(3) -0.0700(12) 0.024(3) Uani 1 1 d .
C22B C 0.6945(8) 0.2879(4) -0.0708(12) 0.024(3) Uani 1 1 d .
C23B C 0.7266(9) 0.3187(4) -0.0783(13) 0.027(3) Uani 1 1 d .
C24B C 0.6837(10) 0.3460(4) -0.0876(13) 0.033(4) Uani 1 1 d .
C25B C 0.3653(8) 0.3104(4) -0.0755(13) 0.027(3) Uani 1 1 d .
C26B C 0.3241(9) 0.3397(4) -0.0763(12) 0.028(4) Uani 1 1 d .
C27B C 0.2521(10) 0.3369(5) -0.0851(13) 0.035(4) Uani 1 1 d .
C28B C 0.2183(8) 0.3064(4) -0.0862(14) 0.032(4) Uani 1 1 d .
C29B C 0.2580(9) 0.2775(4) -0.0864(13) 0.031(4) Uani 1 1 d .
C30B C 0.3293(9) 0.2803(4) -0.0807(13) 0.025(3) Uani 1 1 d .
C31B C 0.4188(9) 0.4302(4) -0.1040(12) 0.028(4) Uani 1 1 d .
C32B C 0.4935(9) 0.4321(3) -0.0970(12) 0.023(3) Uani 1 1 d .
C33B C 0.5237(10) 0.4623(4) -0.1109(13) 0.031(4) Uani 1 1 d .
C34B C 0.4836(8) 0.4912(4) -0.1243(12) 0.024(3) Uani 1 1 d .
C35B C 0.4107(10) 0.4902(4) -0.1350(13) 0.032(4) Uani 1 1 d .
C36B C 0.3802(8) 0.4595(4) -0.1197(13) 0.027(3) Uani 1 1 d .
S1B S 0.4773(3) 0.36210(10) 0.4072(4) 0.0355(10) Uani 1 1 d .
S2B S 0.5326(2) 0.37188(10) 0.1457(3) 0.0322(9) Uani 1 1 d .
S3B S 0.5002(2) 0.29270(11) 0.2183(4) 0.0406(11) Uani 1 1 d .
C37B C 0.4638(9) 0.3960(4) 0.3023(14) 0.029(4) Uani 1 1 d .
H37C H 0.4184 0.3916 0.2394 0.035 Uiso 1 1 calc R
H37D H 0.4563 0.4169 0.3395 0.035 Uiso 1 1 calc R
C38B C 0.5263(11) 0.4011(4) 0.2515(16) 0.038(4) Uani 1 1 d .
H38C H 0.5728 0.4006 0.3144 0.046 Uiso 1 1 calc R
H38D H 0.5213 0.4235 0.2173 0.046 Uiso 1 1 calc R
C39B C 0.6048(10) 0.3425(4) 0.2185(14) 0.036(4) Uani 1 1 d .
H39C H 0.6215 0.3308 0.1605 0.043 Uiso 1 1 calc R
H39D H 0.6468 0.3552 0.2674 0.043 Uiso 1 1 calc R
C40B C 0.5812(9) 0.3164(4) 0.2931(16) 0.037(4) Uani 1 1 d .
H40C H 0.5719 0.3279 0.3582 0.045 Uiso 1 1 calc R
H40D H 0.6223 0.3008 0.3243 0.045 Uiso 1 1 calc R
C41B C 0.4215(8) 0.3176(4) 0.2241(13) 0.030(4) Uani 1 1 d .
H41C H 0.4197 0.3374 0.1756 0.036 Uiso 1 1 calc R
H41D H 0.3771 0.3045 0.1876 0.036 Uiso 1 1 calc R
C42B C 0.4158(11) 0.3292(5) 0.3312(17) 0.048(5) Uani 1 1 d .
H42D H 0.4228 0.3099 0.3829 0.057 Uiso 1 1 calc R
H42E H 0.3650 0.3370 0.3180 0.057 Uiso 1 1 calc R

loop_
_atom_site_aniso_label
_atom_site_aniso_U_11
_atom_site_aniso_U_22
_atom_site_aniso_U_33
_atom_site_aniso_U_23
_atom_site_aniso_U_13
_atom_site_aniso_U_12
Hg1A 0.0203(3) 0.0198(3) 0.0264(3) 0.0008(2) 0.0029(2) -0.0030(2)
Hg2A 0.0220(3) 0.0213(3) 0.0288(3) 0.0006(2) 0.0028(2) -0.0013(2)
Hg3A 0.0197(3) 0.0185(3) 0.0276(3) -0.0002(2) 0.0020(2) -0.0010(2)
Hg4A 0.0204(3) 0.0194(3) 0.0275(3) -0.0007(2) 0.0030(2) 0.0025(2)
Hg5A 0.0217(3) 0.0224(3) 0.0291(3) -0.0025(2) 0.0031(2) -0.0005(2)
Hg6A 0.0194(3) 0.0201(3) 0.0287(3) -0.0015(2) 0.0021(2) -0.0003(2)
F3A 0.042(6) 0.025(5) 0.036(5) 0.006(4) 0.012(4) 0.003(4)
F4A 0.036(6) 0.024(5) 0.041(5) 0.000(4) 0.010(4) -0.009(4)
F5A 0.022(5) 0.038(5) 0.042(5) 0.000(4) 0.008(4) -0.008(4)
F6A 0.026(5) 0.031(5) 0.034(5) 0.000(4) 0.010(4) -0.002(4)
F9A 0.027(5) 0.018(4) 0.047(6) -0.001(4) 0.006(4) -0.004(4)
F10A 0.023(5) 0.028(5) 0.047(6) 0.004(4) 0.006(4) 0.008(4)
F11A 0.032(6) 0.019(5) 0.041(5) 0.000(4) -0.006(4) 0.009(4)
F12A 0.039(6) 0.025(5) 0.041(6) 0.006(4) 0.003(4) -0.006(4)
F15A 0.026(5) 0.026(5) 0.046(6) -0.004(4) 0.017(4) 0.002(4)
F16A 0.039(6) 0.016(4) 0.034(5) 0.002(4) 0.007(4) -0.001(4)
F17A 0.033(6) 0.019(5) 0.052(6) 0.004(4) 0.009(5) -0.012(4)
F18A 0.023(5) 0.019(4) 0.049(6) -0.008(4) 0.006(4) -0.003(4)
F21A 0.037(6) 0.019(5) 0.056(6) -0.007(4) 0.010(5) -0.003(4)
F22A 0.040(6) 0.025(5) 0.041(6) -0.003(4) 0.010(5) 0.012(4)
F23A 0.016(5) 0.037(5) 0.043(5) -0.004(4) 0.003(4) 0.006(4)
F24A 0.032(5) 0.021(4) 0.036(5) -0.007(4) 0.010(4) -0.002(4)
F27A 0.026(5) 0.031(5) 0.046(6) 0.001(4) 0.005(4) 0.006(4)
F28A 0.025(5) 0.046(6) 0.048(6) 0.010(5) 0.012(5) -0.004(4)
F29A 0.036(6) 0.031(5) 0.046(6) 0.006(4) -0.005(5) -0.016(4)
F30A 0.039(6) 0.020(5) 0.048(6) -0.004(4) 0.003(5) 0.004(4)
F33A 0.017(5) 0.023(5) 0.042(5) 0.001(4) 0.003(4) 0.000(4)
F34A 0.028(5) 0.014(4) 0.042(5) -0.002(4) 0.007(4) -0.001(4)
F35A 0.032(6) 0.021(5) 0.044(5) 0.005(4) 0.007(4) 0.012(4)
F36A 0.021(5) 0.026(5) 0.050(6) -0.003(4) 0.002(4) -0.004(4)
C1A 0.033(10) 0.026(8) 0.020(7) 0.000(6) 0.008(7) -0.002(7)
C2A 0.014(8) 0.037(9) 0.028(8) 0.003(7) 0.007(6) -0.001(7)
C3A 0.027(9) 0.013(7) 0.030(8) 0.000(6) 0.003(7) 0.000(6)
C4A 0.029(9) 0.019(8) 0.037(9) 0.006(6) 0.008(7) -0.008(6)
C5A 0.017(8) 0.032(9) 0.030(8) 0.002(7) 0.000(6) -0.001(7)
C6A 0.020(8) 0.021(8) 0.028(8) 0.009(6) -0.002(6) 0.006(6)
C7A 0.013(8) 0.025(8) 0.050(10) -0.006(7) 0.004(7) 0.001(6)
C8A 0.033(10) 0.014(7) 0.031(8) -0.001(6) -0.006(7) 0.008(7)
C9A 0.021(9) 0.025(8) 0.030(8) 0.009(6) -0.009(7) -0.002(7)
C10A 0.041(11) 0.029(9) 0.025(8) -0.005(7) 0.009(7) -0.005(7)
C11A 0.024(9) 0.014(7) 0.037(9) -0.002(6) -0.002(7) 0.004(6)
C12A 0.034(10) 0.009(7) 0.033(8) 0.000(6) 0.003(7) -0.002(6)
C13A 0.033(9) 0.026(8) 0.013(7) 0.001(6) 0.005(6) 0.007(7)
C14A 0.025(7) 0.029(6) 0.020(6) 0.006(5) 0.008(5) -0.016(5)
C15A 0.026(9) 0.016(7) 0.022(7) 0.002(6) 0.003(6) -0.005(6)
C16A 0.023(9) 0.015(7) 0.032(8) 0.003(6) 0.008(7) 0.009(6)
C17A 0.027(9) 0.023(8) 0.026(8) 0.002(6) 0.006(7) -0.010(6)
C18A 0.022(9) 0.028(8) 0.020(7) 0.001(6) -0.003(6) -0.006(7)
C19A 0.026(9) 0.028(8) 0.027(8) -0.011(6) 0.013(7) -0.003(7)
C20A 0.014(8) 0.036(9) 0.027(8) -0.001(6) 0.000(6) -0.012(7)
C21A 0.037(10) 0.018(7) 0.024(8) -0.007(6) 0.011(7) 0.000(7)
C22A 0.018(9) 0.036(9) 0.038(9) -0.005(7) 0.001(7) 0.009(7)
C23A 0.019(8) 0.023(8) 0.032(8) -0.011(6) 0.006(6) -0.001(6)
C24A 0.027(9) 0.025(8) 0.024(8) 0.002(6) 0.003(6) -0.002(7)
C25A 0.011(8) 0.029(8) 0.026(8) -0.003(6) 0.004(6) 0.001(6)
C26A 0.039(10) 0.030(9) 0.022(8) -0.001(6) 0.005(7) 0.008(7)
C27A 0.022(9) 0.023(8) 0.019(7) 0.004(6) -0.003(6) -0.002(6)
C28A 0.014(6) 0.028(7) 0.034(7) 0.004(5) -0.002(5) -0.007(5)
C29A 0.027(7) 0.029(7) 0.033(7) 0.000(6) -0.004(6) -0.016(6)
C30A 0.029(9) 0.019(7) 0.021(7) -0.001(6) -0.001(6) 0.009(6)
C31A 0.020(8) 0.028(8) 0.018(7) 0.004(6) -0.006(6) 0.000(6)
C32A 0.020(8) 0.026(8) 0.024(8) 0.001(6) 0.010(6) 0.001(6)
C33A 0.058(13) 0.025(8) 0.015(7) 0.001(6) 0.004(7) 0.004(8)
C34A 0.025(9) 0.014(7) 0.038(9) -0.006(6) 0.010(7) -0.001(6)
C35A 0.041(11) 0.025(8) 0.027(8) -0.008(6) 0.007(7) 0.002(7)
C36A 0.020(8) 0.020(7) 0.028(8) -0.002(6) 0.003(6) -0.002(6)
S1A 0.046(3) 0.026(2) 0.031(2) -0.0027(16) 0.0055(19) -0.0125(19)
S2A 0.035(2) 0.027(2) 0.032(2) 0.0021(16) 0.0085(18) -0.0002(17)
S3A 0.038(3) 0.023(2) 0.047(3) -0.0043(18) 0.000(2) 0.0002(18)
C37A 0.048(11) 0.026(9) 0.033(9) -0.014(7) 0.016(8) 0.002(8)
C38A 0.073(14) 0.010(7) 0.034(9) -0.001(6) 0.021(9) -0.014(8)
C39A 0.041(11) 0.037(9) 0.024(8) -0.008(7) 0.012(7) -0.004(8)
C40A 0.046(8) 0.021(7) 0.051(8) 0.003(6) -0.009(6) 0.004(6)
C41A 0.028(9) 0.038(9) 0.020(7) -0.001(6) 0.009(6) -0.017(7)
C42A 0.051(13) 0.042(11) 0.055(12) -0.025(9) 0.022(10) -0.021(9)
Hg1B 0.0205(3) 0.0198(3) 0.0275(3) 0.0004(2) 0.0028(2) -0.0026(2)
Hg2B 0.0197(3) 0.0223(3) 0.0274(3) 0.0018(2) 0.0027(2) -0.0006(2)
Hg3B 0.0208(3) 0.0186(3) 0.0274(3) 0.0011(2) 0.0025(2) -0.0001(2)
Hg4B 0.0215(3) 0.0201(3) 0.0269(3) -0.0014(2) 0.0022(2) 0.0035(2)
Hg5B 0.0220(3) 0.0224(3) 0.0276(3) -0.0010(2) 0.0018(2) 0.0012(2)
Hg6B 0.0212(3) 0.0230(3) 0.0281(3) -0.0026(2) 0.0015(2) 0.0013(2)
F3B 0.033(6) 0.020(5) 0.054(6) 0.005(4) 0.018(5) -0.002(4)
F4B 0.033(6) 0.033(5) 0.040(5) 0.002(4) 0.008(4) -0.015(4)
F5B 0.020(5) 0.031(5) 0.048(6) 0.001(4) 0.008(4) -0.004(4)
F6B 0.034(5) 0.018(4) 0.031(5) 0.001(3) 0.012(4) 0.005(4)
F9B 0.018(5) 0.026(5) 0.050(6) 0.000(4) -0.004(4) -0.006(4)
F10B 0.022(5) 0.029(5) 0.047(6) 0.005(4) 0.003(4) 0.007(4)
F11B 0.034(6) 0.021(5) 0.041(5) 0.000(4) 0.006(4) 0.011(4)
F12B 0.023(5) 0.024(5) 0.047(6) 0.005(4) 0.004(4) -0.006(4)
F15B 0.018(5) 0.032(5) 0.035(5) 0.001(4) 0.003(4) 0.002(4)
F16B 0.028(5) 0.019(4) 0.037(5) 0.001(4) 0.006(4) -0.003(4)
F17B 0.036(6) 0.020(5) 0.041(5) 0.002(4) 0.006(4) -0.005(4)
F18B 0.019(5) 0.023(5) 0.055(6) -0.002(4) 0.008(4) -0.004(4)
F21B 0.037(6) 0.025(5) 0.037(5) 0.000(4) 0.013(4) 0.003(4)
F22B 0.041(6) 0.022(5) 0.042(5) 0.001(4) 0.008(5) 0.016(4)
F23B 0.022(5) 0.038(6) 0.053(6) 0.000(4) 0.008(5) 0.013(4)
F24B 0.037(6) 0.026(5) 0.029(5) -0.006(4) 0.006(4) 0.000(4)
F27B 0.023(5) 0.045(6) 0.047(6) -0.006(5) 0.003(4) 0.004(4)
F28B 0.021(5) 0.055(7) 0.044(6) 0.000(5) 0.007(4) -0.009(5)
F29B 0.042(7) 0.040(6) 0.045(6) 0.009(5) -0.001(5) -0.010(5)
F30B 0.029(6) 0.036(5) 0.042(6) -0.001(4) 0.004(4) 0.000(4)
F33B 0.030(6) 0.028(5) 0.037(5) 0.002(4) 0.007(4) 0.002(4)
F34B 0.042(6) 0.017(4) 0.039(5) -0.001(4) 0.011(4) 0.002(4)
F35B 0.035(6) 0.020(5) 0.044(6) 0.001(4) 0.001(4) 0.013(4)
F36B 0.023(5) 0.035(5) 0.045(6) 0.000(4) 0.002(4) 0.004(4)
C1B 0.025(9) 0.015(7) 0.024(7) 0.002(6) 0.004(6) 0.002(6)
C2B 0.022(8) 0.023(7) 0.017(7) 0.004(6) -0.001(6) 0.004(6)
C3B 0.033(9) 0.033(9) 0.017(7) 0.005(6) 0.011(6) -0.002(7)
C4B 0.042(10) 0.019(7) 0.018(7) 0.004(6) 0.000(7) -0.001(7)
C5B 0.033(10) 0.042(10) 0.006(6) 0.003(6) 0.003(6) 0.005(7)
C6B 0.032(9) 0.029(8) 0.011(7) 0.007(6) 0.000(6) 0.007(7)
C7B 0.016(8) 0.027(8) 0.032(8) -0.004(6) 0.012(6) -0.008(6)
C8B 0.035(10) 0.027(8) 0.027(8) -0.001(6) -0.006(7) 0.005(7)
C9B 0.025(9) 0.023(8) 0.039(9) -0.008(7) 0.003(7) -0.001(7)
C10B 0.017(8) 0.035(9) 0.024(8) -0.005(6) 0.000(6) -0.006(7)
C11B 0.039(10) 0.024(8) 0.023(8) -0.007(6) 0.004(7) -0.001(7)
C12B 0.016(8) 0.019(7) 0.022(7) -0.003(6) 0.000(6) -0.002(6)
C13B 0.025(9) 0.023(7) 0.020(7) -0.009(6) 0.009(6) -0.013(6)
C14B 0.019(8) 0.034(9) 0.022(7) 0.007(6) 0.005(6) 0.001(7)
C15B 0.032(10) 0.018(7) 0.027(8) 0.000(6) 0.003(7) -0.007(7)
C16B 0.035(10) 0.025(8) 0.021(8) 0.000(6) 0.005(7) 0.000(7)
C17B 0.032(10) 0.026(8) 0.022(8) 0.009(6) 0.002(7) -0.006(7)
C18B 0.011(8) 0.028(8) 0.038(9) 0.006(7) 0.000(6) -0.002(6)
C19B 0.007(7) 0.018(7) 0.046(9) -0.001(6) -0.003(6) 0.003(6)
C20B 0.033(10) 0.028(8) 0.036(9) 0.006(7) 0.024(8) 0.004(7)
C21B 0.024(9) 0.014(7) 0.028(8) -0.005(6) -0.001(6) 0.007(6)
C22B 0.026(9) 0.032(8) 0.014(7) 0.003(6) 0.006(6) 0.010(7)
C23B 0.023(9) 0.024(8) 0.033(8) 0.006(6) 0.006(7) 0.007(6)
C24B 0.036(10) 0.035(9) 0.025(8) -0.010(7) 0.005(7) -0.013(8)
C25B 0.015(8) 0.033(9) 0.035(9) 0.008(7) 0.010(7) 0.009(7)
C26B 0.033(10) 0.032(9) 0.016(7) 0.001(6) 0.002(6) -0.001(7)
C27B 0.033(10) 0.051(11) 0.020(8) -0.003(7) 0.008(7) 0.000(8)
C28B 0.013(8) 0.044(10) 0.033(9) -0.001(7) -0.001(6) -0.008(7)
C29B 0.031(10) 0.031(9) 0.026(8) 0.000(7) 0.003(7) -0.008(7)
C30B 0.024(9) 0.023(8) 0.028(8) 0.001(6) 0.008(7) 0.004(6)
C31B 0.038(10) 0.023(8) 0.019(7) -0.006(6) 0.000(7) 0.004(7)
C32B 0.040(10) 0.013(7) 0.017(7) -0.006(5) 0.008(6) 0.011(6)
C33B 0.037(11) 0.032(9) 0.024(8) -0.007(7) 0.009(7) 0.015(8)
C34B 0.017(8) 0.022(8) 0.026(8) -0.001(6) -0.007(6) -0.002(6)
C35B 0.040(11) 0.013(7) 0.031(9) -0.005(6) -0.005(7) 0.003(7)
C36B 0.014(8) 0.033(9) 0.030(8) 0.006(7) 0.000(6) 0.001(7)
S1B 0.045(3) 0.028(2) 0.030(2) -0.0021(16) 0.0061(19) -0.0086(19)
S2B 0.038(3) 0.031(2) 0.027(2) 0.0025(16) 0.0074(18) 0.0028(18)
S3B 0.033(3) 0.025(2) 0.056(3) -0.0073(19) 0.002(2) 0.0016(18)
C37B 0.023(9) 0.018(7) 0.049(10) -0.005(7) 0.014(7) -0.004(6)
C38B 0.046(11) 0.016(8) 0.059(12) -0.005(7) 0.028(9) -0.004(7)
C39B 0.040(11) 0.029(9) 0.036(9) -0.004(7) 0.008(8) 0.005(8)
C40B 0.020(9) 0.021(8) 0.059(11) -0.005(7) -0.006(8) 0.002(7)
C41B 0.017(8) 0.045(10) 0.028(8) 0.003(7) 0.008(7) 0.008(7)
C42B 0.042(12) 0.033(10) 0.068(13) -0.017(9) 0.017(10) -0.022(9)

loop_
_atom_type_symbol
_atom_type_description
_atom_type_scat_dispersion_real
_atom_type_scat_dispersion_imag
_atom_type_scat_source
C C 0.0033 0.0016 'International Tables Vol C Tables 4.2.6.8 and 6.1.1.4'
H H 0.0000 0.0000 'International Tables Vol C Tables 4.2.6.8 and 6.1.1.4'
F F 0.0171 0.0103 'International Tables Vol C Tables 4.2.6.8 and 6.1.1.4'
S S 0.1246 0.1234 'International Tables Vol C Tables 4.2.6.8 and 6.1.1.4'
Hg Hg -2.3894 9.2266 'International Tables Vol C Tables 4.2.6.8 and 6.1.1.4'

loop_
_geom_angle_atom_site_label_1
_geom_angle_atom_site_label_2
_geom_angle_atom_site_label_3
_geom_angle
C1A Hg1A C14A 173.8(6)
C7A Hg2A C2A 177.3(6)
C13A Hg3A C8A 174.1(6)
C32A Hg4A C19A 175.4(6)
C20A Hg5A C25A 173.0(6)
C26A Hg6A C31A 176.1(6)
C6A C1A C2A 119.1(14)
C6A C1A Hg1A 119.9(11)
C2A C1A Hg1A 120.8(11)
C3A C2A C1A 118.3(14)
C3A C2A Hg2A 119.8(12)
C1A C2A Hg2A 122.0(11)
F3A C3A C2A 121.4(14)
F3A C3A C4A 115.2(13)
C2A C3A C4A 123.5(14)
F4A C4A C5A 120.4(15)
F4A C4A C3A 120.9(14)
C5A C4A C3A 118.6(13)
F5A C5A C4A 122.1(14)
F5A C5A C6A 119.8(14)
C4A C5A C6A 118.2(14)
F6A C6A C1A 121.2(13)
F6A C6A C5A 116.4(13)
C1A C6A C5A 122.3(14)
C12A C7A C8A 116.1(14)
C12A C7A Hg2A 120.0(12)
C8A C7A Hg2A 123.9(12)
C9A C8A C7A 119.0(13)
C9A C8A Hg3A 121.3(12)
C7A C8A Hg3A 119.0(12)
F9A C9A C10A 117.5(15)
F9A C9A C8A 119.6(14)
C10A C9A C8A 122.8(15)
F10A C10A C9A 120.7(15)
F10A C10A C11A 121.8(15)
C9A C10A C11A 117.5(16)
C12A C11A F11A 121.2(14)
C12A C11A C10A 120.1(14)
F11A C11A C10A 118.7(15)
C11A C12A F12A 117.0(13)
C11A C12A C7A 124.4(14)
F12A C12A C7A 118.6(15)
C18A C13A C14A 118.1(14)
C18A C13A Hg3A 119.6(12)
C14A C13A Hg3A 122.3(11)
C13A C14A C15A 120.6(13)
C13A C14A Hg1A 123.2(12)
C15A C14A Hg1A 115.4(11)
F15A C15A C14A 122.9(12)
F15A C15A C16A 117.3(12)
C14A C15A C16A 119.7(14)
C17A C16A F16A 122.4(14)
C17A C16A C15A 118.3(13)
F16A C16A C15A 119.0(13)
C16A C17A F17A 118.2(14)
C16A C17A C18A 121.4(14)
F17A C17A C18A 120.3(14)
F18A C18A C13A 120.9(14)
F18A C18A C17A 117.5(13)
C13A C18A C17A 121.6(15)
C24A C19A C20A 120.8(15)
C24A C19A Hg4A 119.5(11)
C20A C19A Hg4A 119.5(11)
C21A C20A C19A 114.3(14)
C21A C20A Hg5A 120.8(11)
C19A C20A Hg5A 124.8(12)
F21A C21A C22A 116.2(14)
F21A C21A C20A 118.9(14)
C22A C21A C20A 124.8(15)
F22A C22A C23A 121.2(15)
F22A C22A C21A 119.7(15)
C23A C22A C21A 119.1(14)
F23A C23A C22A 121.7(14)
F23A C23A C24A 120.7(14)
C22A C23A C24A 117.6(14)
F24A C24A C19A 120.6(14)
F24A C24A C23A 116.1(14)
C19A C24A C23A 123.3(15)
C30A C25A C26A 118.7(14)
C30A C25A Hg5A 118.7(11)
C26A C25A Hg5A 122.5(11)
C27A C26A C25A 116.1(15)
C27A C26A Hg6A 122.5(12)
C25A C26A Hg6A 121.1(12)
F27A C27A C26A 118.5(13)
F27A C27A C28A 115.7(14)
C26A C27A C28A 125.8(15)
F28A C28A C27A 122.2(14)
F28A C28A C29A 121.3(14)
C27A C28A C29A 116.5(14)
F29A C29A C30A 124.1(16)
F29A C29A C28A 117.5(15)
C30A C29A C28A 118.4(14)
C25A C30A F30A 120.9(14)
C25A C30A C29A 124.4(14)
F30A C30A C29A 114.7(14)
C36A C31A C32A 117.3(14)
C36A C31A Hg6A 120.8(11)
C32A C31A Hg6A 121.8(11)
C33A C32A C31A 118.6(15)
C33A C32A Hg4A 119.0(12)
C31A C32A Hg4A 121.9(11)
C34A C33A C32A 121.9(17)
C34A C33A F33A 118.5(15)
C32A C33A F33A 119.5(14)
C33A C34A C35A 119.7(15)
C33A C34A F34A 120.2(14)
C35A C34A F34A 119.9(13)
C36A C35A C34A 119.3(15)
C36A C35A F35A 122.3(15)
C34A C35A F35A 118.2(14)
C35A C36A C31A 122.8(15)
C35A C36A F36A 118.4(14)
C31A C36A F36A 118.8(13)
C42A S1A C37A 104.4(9)
C38A S2A C39A 107.2(8)
C40A S3A C41A 106.7(8)
C38A C37A S1A 116.4(13)
C38A C37A H37A 108.2
S1A C37A H37A 108.2
C38A C37A H37B 108.2
S1A C37A H37B 108.2
H37A C37A H37B 107.3
C37A C38A S2A 116.1(11)
C37A C38A H38A 108.3
S2A C38A H38A 108.3
C37A C38A H38B 108.3
S2A C38A H38B 108.3
H38A C38A H38B 107.4
C40A C39A S2A 117.7(13)
C40A C39A H39A 107.9
S2A C39A H39A 107.9
C40A C39A H39B 107.9
S2A C39A H39B 107.9
H39A C39A H39B 107.2
C39A C40A S3A 116.8(13)
C39A C40A H40A 108.1
S3A C40A H40A 108.1
C39A C40A H40B 108.1
S3A C40A H40B 108.1
H40A C40A H40B 107.3
C42A C41A S3A 117.5(13)
C42A C41A H41A 107.9
S3A C41A H41A 107.9
C42A C41A H41B 107.9
S3A C41A H41B 107.9
H41A C41A H41B 107.2
C41A C42A S1A 117.7(13)
C41A C42A H42A 107.9
S1A C42A H42A 107.9
C41A C42A H42B 107.9
S1A C42A H42B 107.9
H42A C42A H42B 107.2
C14B Hg1B C1B 174.3(6)
C2B Hg2B C7B 175.7(6)
C13B Hg3B C8B 174.6(6)
C32B Hg4B C19B 174.7(6)
C20B Hg5B C25B 174.5(6)
C31B Hg6B C26B 176.4(6)
C6B C1B C2B 119.0(14)
C6B C1B Hg1B 120.4(11)
C2B C1B Hg1B 120.0(11)
C3B C2B C1B 117.0(14)
C3B C2B Hg2B 120.5(11)
C1B C2B Hg2B 122.5(11)
F3B C3B C2B 119.7(14)
F3B C3B C4B 116.8(13)
C2B C3B C4B 123.5(15)
F4B C4B C3B 119.7(14)
F4B C4B C5B 120.7(15)
C3B C4B C5B 119.6(15)
F5B C5B C6B 121.5(14)
F5B C5B C4B 122.0(15)
C6B C5B C4B 116.5(15)
C1B C6B F6B 120.4(14)
C1B C6B C5B 124.3(15)
F6B C6B C5B 115.2(14)
C12B C7B C8B 120.0(14)
C12B C7B Hg2B 116.7(10)
C8B C7B Hg2B 123.3(12)
C9B C8B C7B 117.4(15)
C9B C8B Hg3B 121.5(12)
C7B C8B Hg3B 120.8(13)
F9B C9B C8B 119.1(14)
F9B C9B C10B 117.2(14)
C8B C9B C10B 123.8(15)
F10B C10B C11B 120.8(15)
F10B C10B C9B 121.2(14)
C11B C10B C9B 118.0(15)
F11B C11B C10B 120.8(15)
F11B C11B C12B 119.8(14)
C10B C11B C12B 119.4(15)
F12B C12B C7B 122.0(13)
F12B C12B C11B 116.5(13)
C7B C12B C11B 121.4(13)
C18B C13B C14B 117.0(14)
C18B C13B Hg3B 120.7(11)
C14B C13B Hg3B 122.3(10)
C15B C14B C13B 119.0(14)
C15B C14B Hg1B 118.0(11)
C13B C14B Hg1B 122.5(11)
F15B C15B C14B 120.8(13)
F15B C15B C16B 116.7(14)
C14B C15B C16B 122.5(16)
F16B C16B C17B 118.9(14)
F16B C16B C15B 121.5(15)
C17B C16B C15B 119.6(15)
F17B C17B C16B 120.1(15)
F17B C17B C18B 121.2(15)
C16B C17B C18B 118.7(14)
F18B C18B C17B 118.1(13)
F18B C18B C13B 118.6(13)
C17B C18B C13B 123.3(15)
C24B C19B C20B 118.6(14)
C24B C19B Hg4B 121.1(12)
C20B C19B Hg4B 120.2(11)
C21B C20B C19B 116.3(14)
C21B C20B Hg5B 120.3(12)
C19B C20B Hg5B 123.3(11)
F21B C21B C22B 117.7(13)
F21B C21B C20B 119.5(14)
C22B C21B C20B 122.8(14)
F22B C22B C21B 119.7(14)
F22B C22B C23B 120.7(14)
C21B C22B C23B 119.5(14)
F23B C23B C24B 122.8(15)
F23B C23B C22B 119.9(13)
C24B C23B C22B 117.2(15)
C19B C24B C23B 125.3(16)
C19B C24B F24B 119.3(15)
C23B C24B F24B 115.4(15)
C30B C25B C26B 117.3(14)
C30B C25B Hg5B 119.4(11)
C26B C25B Hg5B 123.3(12)
C27B C26B C25B 118.9(15)
C27B C26B Hg6B 120.4(13)
C25B C26B Hg6B 120.1(12)
F27B C27B C26B 120.2(16)
F27B C27B C28B 117.4(15)
C26B C27B C28B 122.3(17)
F28B C28B C27B 120.8(16)
F28B C28B C29B 120.1(15)
C27B C28B C29B 119.0(15)
F29B C29B C30B 122.1(15)
F29B C29B C28B 119.5(15)
C30B C29B C28B 118.5(15)
C29B C30B F30B 116.7(14)
C29B C30B C25B 123.8(14)
F30B C30B C25B 119.4(13)
C36B C31B C32B 117.1(14)
C36B C31B Hg6B 121.1(13)
C32B C31B Hg6B 121.8(11)
C33B C32B C31B 119.8(13)
C33B C32B Hg4B 117.4(12)
C31B C32B Hg4B 122.3(11)
F33B C33B C34B 116.8(15)
F33B C33B C32B 121.8(14)
C34B C33B C32B 121.3(16)
F34B C34B C35B 119.0(13)
F34B C34B C33B 120.6(15)
C35B C34B C33B 120.2(15)
F35B C35B C34B 120.1(14)
F35B C35B C36B 121.7(16)
C34B C35B C36B 118.1(14)
F36B C36B C31B 118.8(14)
F36B C36B C35B 118.0(14)
C31B C36B C35B 123.1(15)
C42B S1B C37B 104.3(9)
C38B S2B C39B 106.2(9)
C40B S3B C41B 106.2(8)
C38B C37B S1B 115.2(12)
C38B C37B H37C 108.5
S1B C37B H37C 108.5
C38B C37B H37D 108.5
S1B C37B H37D 108.5
H37C C37B H37D 107.5
C37B C38B S2B 116.5(12)
C37B C38B H38C 108.2
S2B C38B H38C 108.2
C37B C38B H38D 108.2
S2B C38B H38D 108.2
H38C C38B H38D 107.3
C40B C39B S2B 114.4(12)
C40B C39B H39C 108.7
S2B C39B H39C 108.7
C40B C39B H39D 108.7
S2B C39B H39D 108.7
H39C C39B H39D 107.6
C39B C40B S3B 114.5(12)
C39B C40B H40C 108.6
S3B C40B H40C 108.6
C39B C40B H40D 108.6
S3B C40B H40D 108.6
H40C C40B H40D 107.6
C42B C41B S3B 120.6(13)
C42B C41B H41C 107.2
S3B C41B H41C 107.2
C42B C41B H41D 107.2
S3B C41B H41D 107.2
H41C C41B H41D 106.8
C41B C42B S1B 119.1(13)
C41B C42B H42D 107.5
S1B C42B H42D 107.5
C41B C42B H42E 107.5
S1B C42B H42E 107.5
H42D C42B H42E 107.0

loop_
_geom_bond_atom_site_label_1
_geom_bond_atom_site_label_2
_geom_bond_distance
Hg1A C1A 2.076(15)
Hg1A C14A 2.084(14)
Hg2A C7A 2.052(15)
Hg2A C2A 2.065(15)
Hg3A C13A 2.067(15)
Hg3A C8A 2.099(14)
Hg4A C32A 2.083(15)
Hg4A C19A 2.085(15)
Hg5A C20A 2.057(15)
Hg5A C25A 2.075(14)
Hg6A C26A 2.051(17)
Hg6A C31A 2.078(15)
F3A C3A 1.346(16)
F4A C4A 1.317(16)
F5A C5A 1.318(17)
F6A C6A 1.360(17)
F9A C9A 1.348(17)
F10A C10A 1.309(19)
F11A C11A 1.351(16)
F12A C12A 1.384(17)
F15A C15A 1.336(17)
F16A C16A 1.333(16)
F17A C17A 1.360(16)
F18A C18A 1.349(17)
F21A C21A 1.370(17)
F22A C22A 1.322(18)
F23A C23A 1.328(17)
F24A C24A 1.355(17)
F27A C27A 1.355(17)
F28A C28A 1.314(17)
F29A C29A 1.345(17)
F30A C30A 1.370(16)
F33A C33A 1.37(2)
F34A C34A 1.377(16)
F35A C35A 1.372(18)
F36A C36A 1.379(17)
C1A C6A 1.38(2)
C1A C2A 1.42(2)
C2A C3A 1.36(2)
C3A C4A 1.41(2)
C4A C5A 1.38(2)
C5A C6A 1.42(2)
C7A C12A 1.39(2)
C7A C8A 1.42(2)
C8A C9A 1.40(2)
C9A C10A 1.38(2)
C10A C11A 1.40(2)
C11A C12A 1.35(2)
C13A C18A 1.38(2)
C13A C14A 1.39(2)
C14A C15A 1.39(2)
C15A C16A 1.44(2)
C16A C17A 1.33(2)
C17A C18A 1.39(2)
C19A C24A 1.36(2)
C19A C20A 1.42(2)
C20A C21A 1.40(2)
C21A C22A 1.39(2)
C22A C23A 1.38(2)
C23A C24A 1.39(2)
C25A C30A 1.36(2)
C25A C26A 1.44(2)
C26A C27A 1.36(2)
C27A C28A 1.40(2)
C28A C29A 1.41(2)
C29A C30A 1.38(2)
C31A C36A 1.37(2)
C31A C32A 1.41(2)
C32A C33A 1.37(2)
C33A C34A 1.35(2)
C34A C35A 1.35(2)
C35A C36A 1.35(2)
S1A C42A 1.800(17)
S1A C37A 1.822(17)
S2A C38A 1.804(16)
S2A C39A 1.825(18)
S3A C40A 1.827(19)
S3A C41A 1.884(17)
C37A C38A 1.53(3)
C37A H37A 0.9900
C37A H37B 0.9900
C38A H38A 0.9900
C38A H38B 0.9900
C39A C40A 1.49(2)
C39A H39A 0.9900
C39A H39B 0.9900
C40A H40A 0.9900
C40A H40B 0.9900
C41A C42A 1.49(2)
C41A H41A 0.9900
C41A H41B 0.9900
C42A H42A 0.9900
C42A H42B 0.9900
Hg1B C14B 2.070(15)
Hg1B C1B 2.097(14)
Hg2B C2B 2.092(15)
Hg2B C7B 2.099(14)
Hg3B C13B 2.066(15)
Hg3B C8B 2.078(16)
Hg4B C32B 2.076(14)
Hg4B C19B 2.079(14)
Hg5B C20B 2.066(16)
Hg5B C25B 2.069(15)
Hg6B C31B 2.055(16)
Hg6B C26B 2.089(16)
F3B C3B 1.355(18)
F4B C4B 1.336(17)
F5B C5B 1.316(18)
F6B C6B 1.371(17)
F9B C9B 1.333(18)
F10B C10B 1.312(17)
F11B C11B 1.338(17)
F12B C12B 1.341(16)
F15B C15B 1.357(19)
F16B C16B 1.341(17)
F17B C17B 1.315(17)
F18B C18B 1.365(17)
F21B C21B 1.340(17)
F22B C22B 1.326(16)
F23B C23B 1.316(18)
F24B C24B 1.388(18)
F27B C27B 1.35(2)
F28B C28B 1.340(18)
F29B C29B 1.333(18)
F30B C30B 1.383(17)
F33B C33B 1.342(19)
F34B C34B 1.356(17)
F35B C35B 1.313(17)
F36B C36B 1.352(18)
C1B C6B 1.34(2)
C1B C2B 1.416(19)
C2B C3B 1.37(2)
C3B C4B 1.37(2)
C4B C5B 1.39(2)
C5B C6B 1.39(2)
C7B C12B 1.38(2)
C7B C8B 1.39(2)
C8B C9B 1.38(2)
C9B C10B 1.39(2)
C10B C11B 1.37(2)
C11B C12B 1.40(2)
C13B C18B 1.39(2)
C13B C14B 1.41(2)
C14B C15B 1.37(2)
C15B C16B 1.40(2)
C16B C17B 1.35(2)
C17B C18B 1.39(2)
C19B C24B 1.35(2)
C19B C20B 1.44(2)
C20B C21B 1.40(2)
C21B C22B 1.38(2)
C22B C23B 1.40(2)
C23B C24B 1.36(2)
C25B C30B 1.39(2)
C25B C26B 1.42(2)
C26B C27B 1.36(2)
C27B C28B 1.39(2)
C28B C29B 1.39(2)
C29B C30B 1.35(2)
C31B C36B 1.38(2)
C31B C32B 1.41(2)
C32B C33B 1.38(2)
C33B C34B 1.38(2)
C34B C35B 1.37(2)
C35B C36B 1.41(2)
S1B C42B 1.835(17)
S1B C37B 1.846(16)
S2B C38B 1.790(16)
S2B C39B 1.837(17)
S3B C40B 1.820(16)
S3B C41B 1.836(16)
C37B C38B 1.53(2)
C37B H37C 0.9900
C37B H37D 0.9900
C38B H38C 0.9900
C38B H38D 0.9900
C39B C40B 1.55(2)
C39B H39C 0.9900
C39B H39D 0.9900
C40B H40C 0.9900
C40B H40D 0.9900
C41B C42B 1.44(2)
C41B H41C 0.9900
C41B H41D 0.9900
C42B H42D 0.9900
C42B H42E 0.9900
